data_2225579
loop_
_publ_author_name
'Saeed, Aamer'
'Khera, Rasheed Ahmad'
'Simpson, Jim'

_publ_section_title
;
 2-Methyl-<i>N</i>-<i>p</i>-tolylbenzamide: a second monoclinic
 polymorph
;
_journal_coeditor_code HB5364
_journal_issue 4
_journal_name_full 'Acta Crystallographica Section E'
_journal_page_first o911
_journal_page_last o912
_journal_paper_doi 10.1107/S1600536810010378
_journal_volume 66
_journal_year 2010
_chemical_formula_iupac 'C15 H15 N O'
_chemical_formula_moiety 'C15 H15 N O'
_chemical_formula_sum 'C15 H15 N O'
_chemical_formula_weight 225.28
_chemical_name_systematic
;
2-methyl-<i>N</i>-<i>p</i>-tolylbenzamide
;
_space_group_IT_number 14
_symmetry_cell_setting monoclinic
_symmetry_space_group_name_Hall '-P 2ybc'
_symmetry_space_group_name_H-M 'P 1 21/c 1'
_atom_sites_solution_hydrogens geom
_atom_sites_solution_primary direct
_atom_sites_solution_secondary difmap
_cell_angle_alpha 90.00
_cell_angle_beta 95.942(9)
_cell_angle_gamma 90.00
_cell_formula_units_Z 4
_cell_length_a 20.259(3)
_cell_length_b 7.0681(10)
_cell_length_c 8.7941(13)
_cell_measurement_reflns_used 1469
_cell_measurement_temperature 89(2)
_cell_measurement_theta_max 20.21
_cell_measurement_theta_min 3.05
_cell_volume 1252.5(3)
_computing_cell_refinement 'APEX2 and SAINT (Bruker, 2006)'
_computing_data_collection 'APEX2 (Bruker, 2006)'
_computing_data_reduction 'SAINT (Bruker, 2006)'
_computing_molecular_graphics
;
SHELXTL (Sheldrick, 2008) and Mercury (Macrae <i>et al.</i>,
2008)
;
_computing_publication_material
;
SHELXL97 (Sheldrick, 2008), enCIFer (Allen <i>et al.</i>,
2004),
PLATON (Spek, 2009) and publCIF (Westrip, 2010)
;
_computing_structure_refinement
;
SHELXL97 (Sheldrick, 2008) and TITAN2000 (Hunter & Simpson,
1999)
;
_computing_structure_solution 'SHELXS97 (Sheldrick, 2008)'
_diffrn_ambient_temperature 89(2)
_diffrn_measured_fraction_theta_full 0.994
_diffrn_measured_fraction_theta_max 0.994
_diffrn_measurement_device_type 'Bruker APEXII CCD'
_diffrn_measurement_method \w
_diffrn_radiation_monochromator graphite
_diffrn_radiation_source 'fine-focus sealed tube'
_diffrn_radiation_type MoK\a
_diffrn_radiation_wavelength 0.71073
_diffrn_reflns_av_R_equivalents 0.0518
_diffrn_reflns_av_sigmaI/netI 0.0335
_diffrn_reflns_limit_h_max 20
_diffrn_reflns_limit_h_min -20
_diffrn_reflns_limit_k_max 7
_diffrn_reflns_limit_k_min -7
_diffrn_reflns_limit_l_max 8
_diffrn_reflns_limit_l_min -8
_diffrn_reflns_number 8447
_diffrn_reflns_theta_full 20.71
_diffrn_reflns_theta_max 20.71
_diffrn_reflns_theta_min 1.01
_diffrn_standards_number 0
_exptl_absorpt_coefficient_mu 0.075
_exptl_absorpt_correction_T_max 1.000
_exptl_absorpt_correction_T_min 0.803
_exptl_absorpt_correction_type multi-scan
_exptl_absorpt_process_details '(SADABS; Bruker, 2006)'
_exptl_crystal_colour colourless
_exptl_crystal_density_diffrn 1.195
_exptl_crystal_density_method 'not measured'
_exptl_crystal_description 'rectangular plate'
_exptl_crystal_F_000 480
_exptl_crystal_size_max 0.30
_exptl_crystal_size_mid 0.19
_exptl_crystal_size_min 0.06
_refine_diff_density_max 0.162
_refine_diff_density_min -0.232
_refine_ls_extinction_method none
_refine_ls_goodness_of_fit_ref 1.071
_refine_ls_hydrogen_treatment mixed
_refine_ls_matrix_type full
_refine_ls_number_parameters 159
_refine_ls_number_reflns 1283
_refine_ls_number_restraints 0
_refine_ls_restrained_S_all 1.071
_refine_ls_R_factor_all 0.0520
_refine_ls_R_factor_gt 0.0399
_refine_ls_shift/su_max 0.002
_refine_ls_shift/su_mean 0.000
_refine_ls_structure_factor_coef Fsqd
_refine_ls_weighting_details 'calc w=1/[\s^2^(Fo^2^)+(0.0571P)^2^+0.3937P] where P=(Fo^2^+2Fc^2^)/3'
_refine_ls_weighting_scheme calc
_refine_ls_wR_factor_gt 0.0990
_refine_ls_wR_factor_ref 0.1080
_reflns_number_gt 1028
_reflns_number_total 1283
_reflns_threshold_expression I>2\s(I)
_cod_data_source_file hb5364.cif
_cod_data_source_block I
_cod_original_sg_symbol_H-M 'P 21/c'
_cod_database_code 2225579
_cod_database_fobs_code 2225579

loop_
_symmetry_equiv_pos_as_xyz
'x, y, z'
'-x, y+1/2, -z+1/2'
'-x, -y, -z'
'x, -y-1/2, z-1/2'

loop_
_atom_site_type_symbol
_atom_site_label
_atom_site_fract_x
_atom_site_fract_y
_atom_site_fract_z
_atom_site_U_iso_or_equiv
_atom_site_adp_type
_atom_site_calc_flag
_atom_site_refinement_flags
_atom_site_occupancy
_atom_site_disorder_assembly
_atom_site_disorder_group
N N1 0.73575(10) 0.2686(3) 0.6898(2) 0.0250(6) Uani d . 1 . .
H H1N 0.7455(11) 0.297(3) 0.789(3) 0.030 Uiso d . 1 . .
O O1 0.76424(8) 0.0912(2) 0.48978(19) 0.0301(5) Uani d . 1 . .
C C1 0.77164(12) 0.1340(3) 0.6268(3) 0.0231(7) Uani d . 1 . .
C C2 0.82221(12) 0.0392(3) 0.7367(3) 0.0207(7) Uani d . 1 . .
C C3 0.88871(13) 0.0342(3) 0.7074(3) 0.0232(7) Uani d . 1 . .
C C31 0.91234(13) 0.1250(4) 0.5675(3) 0.0327(7) Uani d . 1 . .
H H31A 0.8943 0.0557 0.4760 0.049 Uiso calc R 1 . .
H H31B 0.9609 0.1217 0.5753 0.049 Uiso calc R 1 . .
H H31C 0.8972 0.2567 0.5602 0.049 Uiso calc R 1 . .
C C4 0.93384(13) -0.0562(3) 0.8148(3) 0.0269(7) Uani d . 1 . .
H H4 0.9795 -0.0597 0.7988 0.032 Uiso calc R 1 . .
C C5 0.91342(14) -0.1405(3) 0.9437(3) 0.0302(7) Uani d . 1 . .
H H5 0.9450 -0.2013 1.0149 0.036 Uiso calc R 1 . .
C C6 0.84744(13) -0.1368(3) 0.9697(3) 0.0285(7) Uani d . 1 . .
H H6 0.8334 -0.1961 1.0579 0.034 Uiso calc R 1 . .
C C7 0.80182(12) -0.0460(3) 0.8663(3) 0.0239(7) Uani d . 1 . .
H H7 0.7564 -0.0419 0.8840 0.029 Uiso calc R 1 . .
C C8 0.68730(12) 0.3892(4) 0.6124(3) 0.0230(7) Uani d . 1 . .
C C9 0.68482(12) 0.5755(4) 0.6619(3) 0.0278(7) Uani d . 1 . .
H H9 0.7146 0.6179 0.7455 0.033 Uiso calc R 1 . .
C C10 0.63886(13) 0.6993(4) 0.5893(3) 0.0330(7) Uani d . 1 . .
H H10 0.6381 0.8270 0.6228 0.040 Uiso calc R 1 . .
C C11 0.59398(13) 0.6409(4) 0.4687(3) 0.0327(8) Uani d . 1 . .
C C111 0.54250(14) 0.7756(4) 0.3928(3) 0.0466(9) Uani d . 1 . .
H H11A 0.5237 0.7223 0.2949 0.070 Uiso calc R 1 . .
H H11B 0.5634 0.8975 0.3751 0.070 Uiso calc R 1 . .
H H11C 0.5071 0.7939 0.4594 0.070 Uiso calc R 1 . .
C C12 0.59739(13) 0.4542(4) 0.4208(3) 0.0345(8) Uani d . 1 . .
H H12 0.5677 0.4116 0.3370 0.041 Uiso calc R 1 . .
C C13 0.64310(12) 0.3286(4) 0.4923(3) 0.0285(7) Uani d . 1 . .
H H13 0.6440 0.2009 0.4588 0.034 Uiso calc R 1 . .

loop_
_atom_site_aniso_label
_atom_site_aniso_U_11
_atom_site_aniso_U_22
_atom_site_aniso_U_33
_atom_site_aniso_U_12
_atom_site_aniso_U_13
_atom_site_aniso_U_23
N1 0.0360(14) 0.0248(14) 0.0135(12) 0.0036(11) -0.0006(11) -0.0010(11)
O1 0.0457(12) 0.0259(11) 0.0182(12) 0.0017(9) 0.0006(9) -0.0010(8)
C1 0.0349(17) 0.0173(16) 0.0170(17) -0.0079(13) 0.0029(13) -0.0008(12)
C2 0.0319(17) 0.0133(14) 0.0163(15) 0.0013(12) -0.0004(13) -0.0022(12)
C3 0.0354(18) 0.0108(14) 0.0232(16) 0.0002(12) 0.0020(13) -0.0042(12)
C31 0.0396(17) 0.0253(17) 0.0341(17) -0.0008(13) 0.0079(13) 0.0024(13)
C4 0.0317(16) 0.0177(16) 0.0309(18) 0.0009(12) 0.0015(13) -0.0073(13)
C5 0.042(2) 0.0206(16) 0.0259(18) 0.0066(13) -0.0043(14) -0.0010(13)
C6 0.046(2) 0.0204(16) 0.0196(16) 0.0028(13) 0.0045(14) 0.0034(12)
C7 0.0310(16) 0.0193(15) 0.0214(16) 0.0020(12) 0.0018(13) -0.0006(12)
C8 0.0278(15) 0.0261(17) 0.0154(15) 0.0022(13) 0.0034(13) 0.0045(13)
C9 0.0325(16) 0.0289(18) 0.0217(16) 0.0044(13) 0.0020(13) -0.0007(13)
C10 0.0418(18) 0.0284(17) 0.0299(17) 0.0083(14) 0.0088(15) 0.0023(14)
C11 0.0317(17) 0.040(2) 0.0267(17) 0.0069(14) 0.0062(14) 0.0112(14)
C111 0.0442(19) 0.054(2) 0.0430(19) 0.0141(16) 0.0079(15) 0.0182(16)
C12 0.0324(17) 0.043(2) 0.0271(17) -0.0043(14) -0.0004(13) 0.0054(14)
C13 0.0330(16) 0.0273(17) 0.0252(17) -0.0013(14) 0.0020(14) 0.0045(13)

loop_
_atom_type_symbol
_atom_type_description
_atom_type_scat_dispersion_real
_atom_type_scat_dispersion_imag
_atom_type_scat_source
C C 0.0033 0.0016 'International Tables Vol C Tables 4.2.6.8 and 6.1.1.4'
H H 0.0000 0.0000 'International Tables Vol C Tables 4.2.6.8 and 6.1.1.4'
N N 0.0061 0.0033 'International Tables Vol C Tables 4.2.6.8 and 6.1.1.4'
O O 0.0106 0.0060 'International Tables Vol C Tables 4.2.6.8 and 6.1.1.4'

loop_
_geom_angle_atom_site_label_1
_geom_angle_atom_site_label_2
_geom_angle_atom_site_label_3
_geom_angle_site_symmetry_1
_geom_angle_site_symmetry_3
_geom_angle
_geom_angle_publ_flag
C1 N1 C8 . . 126.9(2) ?
C1 N1 H1N . . 118.9(16) ?
C8 N1 H1N . . 113.8(16) ?
O1 C1 N1 . . 123.8(2) ?
O1 C1 C2 . . 121.8(2) ?
N1 C1 C2 . . 114.4(2) ?
C7 C2 C3 . . 121.0(2) ?
C7 C2 C1 . . 118.9(2) ?
C3 C2 C1 . . 120.1(2) ?
C2 C3 C4 . . 117.5(2) ?
C2 C3 C31 . . 122.2(2) ?
C4 C3 C31 . . 120.3(2) ?
C3 C31 H31A . . 109.5 ?
C3 C31 H31B . . 109.5 ?
H31A C31 H31B . . 109.5 ?
C3 C31 H31C . . 109.5 ?
H31A C31 H31C . . 109.5 ?
H31B C31 H31C . . 109.5 ?
C5 C4 C3 . . 121.4(2) ?
C5 C4 H4 . . 119.3 ?
C3 C4 H4 . . 119.3 ?
C6 C5 C4 . . 120.4(2) ?
C6 C5 H5 . . 119.8 ?
C4 C5 H5 . . 119.8 ?
C5 C6 C7 . . 119.4(2) ?
C5 C6 H6 . . 120.3 ?
C7 C6 H6 . . 120.3 ?
C6 C7 C2 . . 120.3(2) ?
C6 C7 H7 . . 119.8 ?
C2 C7 H7 . . 119.8 ?
C13 C8 C9 . . 119.5(2) ?
C13 C8 N1 . . 122.8(2) ?
C9 C8 N1 . . 117.7(2) ?
C10 C9 C8 . . 119.9(2) ?
C10 C9 H9 . . 120.0 ?
C8 C9 H9 . . 120.0 ?
C9 C10 C11 . . 121.4(3) ?
C9 C10 H10 . . 119.3 ?
C11 C10 H10 . . 119.3 ?
C10 C11 C12 . . 117.8(2) ?
C10 C11 C111 . . 121.1(3) ?
C12 C11 C111 . . 121.1(3) ?
C11 C111 H11A . . 109.5 ?
C11 C111 H11B . . 109.5 ?
H11A C111 H11B . . 109.5 ?
C11 C111 H11C . . 109.5 ?
H11A C111 H11C . . 109.5 ?
H11B C111 H11C . . 109.5 ?
C13 C12 C11 . . 121.5(2) ?
C13 C12 H12 . . 119.2 ?
C11 C12 H12 . . 119.2 ?
C8 C13 C12 . . 119.9(3) ?
C8 C13 H13 . . 120.0 ?
C12 C13 H13 . . 120.0 ?

loop_
_geom_bond_atom_site_label_1
_geom_bond_atom_site_label_2
_geom_bond_site_symmetry_2
_geom_bond_distance
_geom_bond_publ_flag
N1 C1 . 1.351(3) ?
N1 C8 . 1.420(3) ?
N1 H1N . 0.90(3) ?
O1 C1 . 1.236(3) ?
C1 C2 . 1.493(3) ?
C2 C7 . 1.389(3) ?
C2 C3 . 1.398(3) ?
C3 C4 . 1.399(3) ?
C3 C31 . 1.509(4) ?
C31 H31A . 0.9800 ?
C31 H31B . 0.9800 ?
C31 H31C . 0.9800 ?
C4 C5 . 1.381(4) ?
C4 H4 . 0.9500 ?
C5 C6 . 1.380(4) ?
C5 H5 . 0.9500 ?
C6 C7 . 1.386(3) ?
C6 H6 . 0.9500 ?
C7 H7 . 0.9500 ?
C8 C13 . 1.380(3) ?
C8 C9 . 1.389(3) ?
C9 C10 . 1.385(3) ?
C9 H9 . 0.9500 ?
C10 C11 . 1.387(4) ?
C10 H10 . 0.9500 ?
C11 C12 . 1.389(4) ?
C11 C111 . 1.515(4) ?
C111 H11A . 0.9800 ?
C111 H11B . 0.9800 ?
C111 H11C . 0.9800 ?
C12 C13 . 1.386(4) ?
C12 H12 . 0.9500 ?
C13 H13 . 0.9500 ?

loop_
_geom_hbond_atom_site_label_D
_geom_hbond_atom_site_label_H
_geom_hbond_atom_site_label_A
_geom_hbond_site_symmetry_A
_geom_hbond_distance_DH
_geom_hbond_distance_HA
_geom_hbond_distance_DA
_geom_hbond_angle_DHA
N1 H1N O1 4_566 0.90(3) 1.94(3) 2.821(3) 169(2)
C9 H9 O1 4_566 0.95 2.71 3.366(3) 127
C7 H7 Cg2 4_564 0.95 2.84 3.751(3) 160
C31 H31C Cg1 4_565 0.98 2.86 3.676(3) 141

loop_
_geom_torsion_atom_site_label_1
_geom_torsion_atom_site_label_2
_geom_torsion_atom_site_label_3
_geom_torsion_atom_site_label_4
_geom_torsion_site_symmetry_1
_geom_torsion_site_symmetry_2
_geom_torsion_site_symmetry_3
_geom_torsion_site_symmetry_4
_geom_torsion
_geom_torsion_publ_flag
C8 N1 C1 O1 . . . . -3.8(4) ?
C8 N1 C1 C2 . . . . 175.9(2) ?
O1 C1 C2 C7 . . . . -124.6(3) ?
N1 C1 C2 C7 . . . . 55.7(3) ?
O1 C1 C2 C3 . . . . 54.3(3) ?
N1 C1 C2 C3 . . . . -125.4(2) ?
C7 C2 C3 C4 . . . . -1.3(3) ?
C1 C2 C3 C4 . . . . 179.8(2) ?
C7 C2 C3 C31 . . . . 179.9(2) ?
C1 C2 C3 C31 . . . . 1.0(3) ?
C2 C3 C4 C5 . . . . 1.1(3) ?
C31 C3 C4 C5 . . . . -180.0(2) ?
C3 C4 C5 C6 . . . . -0.2(4) ?
C4 C5 C6 C7 . . . . -0.7(4) ?
C5 C6 C7 C2 . . . . 0.6(4) ?
C3 C2 C7 C6 . . . . 0.4(3) ?
C1 C2 C7 C6 . . . . 179.3(2) ?
C1 N1 C8 C13 . . . . 38.7(4) ?
C1 N1 C8 C9 . . . . -141.7(2) ?
C13 C8 C9 C10 . . . . -0.9(4) ?
N1 C8 C9 C10 . . . . 179.4(2) ?
C8 C9 C10 C11 . . . . 1.1(4) ?
C9 C10 C11 C12 . . . . -1.2(4) ?
C9 C10 C11 C111 . . . . 178.2(2) ?
C10 C11 C12 C13 . . . . 1.2(4) ?
C111 C11 C12 C13 . . . . -178.1(2) ?
C9 C8 C13 C12 . . . . 1.0(4) ?
N1 C8 C13 C12 . . . . -179.4(2) ?
C11 C12 C13 C8 . . . . -1.1(4) ?

loop_
_cod_related_entry_id
_cod_related_entry_database
_cod_related_entry_code
1 ChemSpider 201689
